data_4334823
loop_
_publ_author_name
'Raffaello Papadakis'
'Eric Rivi\`ere'
'Michel Giorgi'
'H\'el\`ene Jamet'
'Pierre Rousselot-Pailley'
'Marius R\'eglier'
'A. Jalila Simaan'
'Thierry Tron'

_publ_contact_author_email
;
jalila.simaan@univ-amu.fr
;
_publ_section_title
;
 Structural and Magnetic Characterization of a Tetranuclear Copper(II)
 Cubane Stabilized by Intramolecular Metal Cation-\p Interactions
;
_journal_name_full 'Inorganic Chemistry'
_journal_page_first 5824
_journal_page_last 5830
_journal_paper_doi 10.1021/ic3027545
_journal_volume 52
_journal_year 2013
_chemical_compound_source 'synthesis as described'
_chemical_formula_moiety 'C26 H28 Cl2 Cu2 N4 O11'
_chemical_formula_sum 'C26 H28 Cl2 Cu2 N4 O11'
_chemical_formula_weight 770.5
_space_group_IT_number 15
_symmetry_cell_setting monoclinic
_symmetry_Int_Tables_number 15
_symmetry_space_group_name_Hall '-C 2yc'
_symmetry_space_group_name_H-M 'C 1 2/c 1'
_atom_sites_solution_hydrogens difmap
_atom_sites_solution_primary direct
_atom_sites_solution_secondary difmap
_audit_conform_dict_location ftp://ftp.iucr.org/pub/cif_core.dic
_audit_conform_dict_name cif_core.dic
_audit_conform_dict_version 2.4
_audit_creation_date 2011-11-29T16:02:57-00:00
_audit_creation_method 'WinGX routine CIF_UPDATE'
_cell_angle_alpha 90
_cell_angle_beta 94.514(1)
_cell_angle_gamma 90
_cell_formula_units_Z 8
_cell_length_a 22.9841(4)
_cell_length_b 13.3899(2)
_cell_length_c 23.2330(5)
_cell_measurement_reflns_used 34076
_cell_measurement_temperature 293(2)
_cell_measurement_theta_max 28.54
_cell_measurement_theta_min 2.6
_cell_measurement_wavelength 0.71073
_cell_volume 7127.9(2)
_computing_molecular_graphics 'Ortep-3 for Windows (Farrugia, 1997)'
_computing_publication_material 'WinGX publication routines (Farrugia, 1999)'
_computing_structure_refinement 'SHELXL-97 (Sheldrick, 2008)'
_computing_structure_solution 'SIR92 (Giacovazzo et al, 1993)'
_diffrn_ambient_temperature 293(2)
_diffrn_measured_fraction_theta_full 0.967
_diffrn_measured_fraction_theta_max 0.967
_diffrn_measurement_device_type KappaCCD
_diffrn_measurement_method 'Omega + Phi scan'
_diffrn_radiation_monochromator graphite
_diffrn_radiation_probe x-ray
_diffrn_radiation_type MoK\a
_diffrn_radiation_wavelength 0.71073
_diffrn_reflns_av_R_equivalents 0.056
_diffrn_reflns_av_unetI/netI 0.0434
_diffrn_reflns_limit_h_max 30
_diffrn_reflns_limit_h_min 0
_diffrn_reflns_limit_k_max 17
_diffrn_reflns_limit_k_min 0
_diffrn_reflns_limit_l_max 30
_diffrn_reflns_limit_l_min -31
_diffrn_reflns_number 34076
_diffrn_reflns_theta_full 28.54
_diffrn_reflns_theta_max 28.54
_diffrn_reflns_theta_min 2.6
_diffrn_standards_number 0
_exptl_absorpt_coefficient_mu 1.399
_exptl_absorpt_correction_type none
_exptl_crystal_colour green
_exptl_crystal_density_diffrn 1.436
_exptl_crystal_description prism
_exptl_crystal_F_000 3136
_exptl_crystal_size_max 0.3
_exptl_crystal_size_mid 0.16
_exptl_crystal_size_min 0.1
_refine_diff_density_max 0.794
_refine_diff_density_min -0.581
_refine_diff_density_rms 0.097
_refine_ls_extinction_method none
_refine_ls_goodness_of_fit_ref 1.071
_refine_ls_hydrogen_treatment constr
_refine_ls_matrix_type full
_refine_ls_number_parameters 424
_refine_ls_number_reflns 8758
_refine_ls_number_restraints 0
_refine_ls_restrained_S_all 1.071
_refine_ls_R_factor_all 0.1025
_refine_ls_R_factor_gt 0.066
_refine_ls_shift/su_max 0.000
_refine_ls_shift/su_mean 0
_refine_ls_structure_factor_coef Fsqd
_refine_ls_weighting_details 'calc w=1/[\s^2^(Fo^2^)+(0.0839P)^2^+26.2725P] where P=(Fo^2^+2Fc^2^)/3'
_refine_ls_weighting_scheme calc
_refine_ls_wR_factor_gt 0.1681
_refine_ls_wR_factor_ref 0.1931
_reflns_number_gt 6094
_reflns_number_total 8758
_reflns_threshold_expression >2\s(I)
_cod_data_source_file ic3027545_si_002_1.cif
_cod_data_source_block complex1
_cod_original_sg_symbol_H-M 'C 2/c'
_cod_database_code 4334823

loop_
_symmetry_equiv_pos_as_xyz
'x, y, z'
'-x, y, -z+1/2'
'x+1/2, y+1/2, z'
'-x+1/2, y+1/2, -z+1/2'
'-x, -y, -z'
'x, -y, z-1/2'
'-x+1/2, -y+1/2, -z'
'x+1/2, -y+1/2, z-1/2'

loop_
_atom_site_label
_atom_site_type_symbol
_atom_site_fract_x
_atom_site_fract_y
_atom_site_fract_z
_atom_site_U_iso_or_equiv
_atom_site_adp_type
_atom_site_occupancy
_atom_site_symmetry_multiplicity
_atom_site_calc_flag
_atom_site_refinement_flags
_atom_site_disorder_assembly
_atom_site_disorder_group
C1 C 0.0544(2) -0.2434(4) 0.4199(2) 0.0599(12) Uani 1 1 d . . .
H1 H 0.0768 -0.2534 0.4545 0.072 Uiso 1 1 calc R . .
C2 C 0.0218(2) -0.3258(3) 0.3914(2) 0.0546(11) Uani 1 1 d . . .
C3 C 0.0201(3) -0.4201(4) 0.4146(3) 0.0763(17) Uani 1 1 d . . .
H3 H 0.0409 -0.4349 0.4495 0.092 Uiso 1 1 calc R . .
C4 C -0.0127(4) -0.4917(4) 0.3854(3) 0.090(2) Uani 1 1 d . . .
H4 H -0.0147 -0.556 0.4002 0.108 Uiso 1 1 calc R . .
C5 C -0.0421(3) -0.4674(4) 0.3344(3) 0.0818(18) Uani 1 1 d . . .
H5 H -0.0645 -0.5153 0.3139 0.098 Uiso 1 1 calc R . .
C6 C -0.0389(2) -0.3712(4) 0.3127(3) 0.0643(13) Uani 1 1 d . . .
H6 H -0.0588 -0.3554 0.2774 0.077 Uiso 1 1 calc R . .
C7 C 0.0801(3) -0.0741(4) 0.4273(2) 0.0653(14) Uani 1 1 d . . .
H7A H 0.0934 -0.0955 0.4661 0.078 Uiso 1 1 calc R . .
H7B H 0.0518 -0.0212 0.4308 0.078 Uiso 1 1 calc R . .
C8 C 0.1314(2) -0.0329(4) 0.3983(2) 0.0618(13) Uani 1 1 d . . .
C9 C 0.1454(3) 0.0679(5) 0.4034(3) 0.0800(17) Uani 1 1 d . . .
H9 H 0.1212 0.1108 0.422 0.096 Uiso 1 1 calc R . .
C10 C 0.1952(4) 0.1052(6) 0.3810(4) 0.103(2) Uani 1 1 d . . .
H10 H 0.2045 0.1724 0.3855 0.123 Uiso 1 1 calc R . .
C11 C 0.2299(3) 0.0450(7) 0.3530(4) 0.104(3) Uani 1 1 d . . .
H11 H 0.2629 0.0708 0.3377 0.125 Uiso 1 1 calc R . .
C12 C 0.2170(3) -0.0540(7) 0.3468(4) 0.107(3) Uani 1 1 d . . .
H12 H 0.2413 -0.0955 0.3273 0.129 Uiso 1 1 calc R . .
C13 C 0.1677(3) -0.0931(5) 0.3695(3) 0.087(2) Uani 1 1 d . . .
H13 H 0.1593 -0.1608 0.3652 0.104 Uiso 1 1 calc R . .
C14 C 0.1660(2) 0.0848(4) 0.2103(3) 0.0725(16) Uani 1 1 d . . .
H14 H 0.1986 0.0969 0.1899 0.087 Uiso 1 1 calc R . .
C15 C 0.1381(2) 0.1652(4) 0.2397(3) 0.0654(14) Uani 1 1 d . . .
C16 C 0.1598(3) 0.2614(5) 0.2436(3) 0.090(2) Uani 1 1 d . . .
H16 H 0.1934 0.2783 0.226 0.108 Uiso 1 1 calc R . .
C17 C 0.1313(4) 0.3312(5) 0.2734(4) 0.106(3) Uani 1 1 d . . .
H17 H 0.145 0.3965 0.2763 0.128 Uiso 1 1 calc R . .
C18 C 0.0824(4) 0.3043(4) 0.2990(3) 0.096(2) Uani 1 1 d . . .
H18 H 0.0626 0.351 0.3198 0.115 Uiso 1 1 calc R . .
C19 C 0.0624(3) 0.2070(4) 0.2939(3) 0.0754(16) Uani 1 1 d . . .
H19 H 0.0286 0.1892 0.3109 0.09 Uiso 1 1 calc R . .
C20 C 0.1765(2) -0.0862(4) 0.1890(3) 0.0720(16) Uani 1 1 d . . .
H20A H 0.1844 -0.136 0.2189 0.086 Uiso 1 1 calc R . .
H20B H 0.2138 -0.0615 0.1781 0.086 Uiso 1 1 calc R . .
C21 C 0.1452(2) -0.1356(4) 0.1375(3) 0.0661(14) Uani 1 1 d . . .
C22 C 0.1069(3) -0.0862(5) 0.0987(3) 0.0729(16) Uani 1 1 d . . .
H22 H 0.0977 -0.0198 0.1052 0.087 Uiso 1 1 calc R . .
C23 C 0.0820(3) -0.1345(6) 0.0500(3) 0.0880(19) Uani 1 1 d . . .
H23 H 0.0561 -0.1008 0.0241 0.106 Uiso 1 1 calc R . .
C24 C 0.0958(4) -0.2328(7) 0.0403(3) 0.098(2) Uani 1 1 d . . .
H24 H 0.0799 -0.2653 0.0074 0.117 Uiso 1 1 calc R . .
C25 C 0.1331(4) -0.2825(6) 0.0793(4) 0.095(2) Uani 1 1 d . . .
H25 H 0.1422 -0.349 0.0726 0.114 Uiso 1 1 calc R . .
C26 C 0.1573(3) -0.2356(5) 0.1280(3) 0.0807(17) Uani 1 1 d . . .
H26 H 0.1818 -0.2707 0.1546 0.097 Uiso 1 1 calc R . .
N1 N 0.05131(18) -0.1586(3) 0.39652(17) 0.0523(9) Uani 1 1 d . . .
N2 N -0.00776(16) -0.3013(3) 0.34156(17) 0.0483(9) Uani 1 1 d . . .
N3 N 0.09026(19) 0.1379(3) 0.26515(19) 0.0565(10) Uani 1 1 d . . .
N4 N 0.14454(18) -0.0030(3) 0.2130(2) 0.0603(11) Uani 1 1 d . . .
O1 O 0.00937(13) -0.0133(2) 0.30900(13) 0.0447(7) Uani 1 1 d . . .
H1H H -0.0018 0.0048 0.3422 0.054 Uiso 1 1 d R . .
O2 O -0.05887(12) -0.1502(2) 0.25498(13) 0.0428(6) Uani 1 1 d . . .
H2H H -0.0923 -0.1918 0.246 0.051 Uiso 1 1 d R . .
O3 O 0.1631(5) -0.2848(5) 0.2722(4) 0.204(5) Uani 1 1 d . . .
O4 O 0.1893(3) -0.4411(5) 0.2634(4) 0.158(3) Uani 1 1 d . . .
O5 O 0.1159(3) -0.3914(12) 0.3153(4) 0.263(7) Uani 1 1 d . . .
O6 O 0.2105(3) -0.3600(8) 0.3490(3) 0.186(4) Uani 1 1 d . . .
O7 O 0.0127(3) 0.1263(4) 0.0937(3) 0.122(2) Uani 1 1 d . . .
O8 O 0.1051(3) 0.1816(5) 0.0764(4) 0.163(3) Uani 1 1 d . . .
O9 O 0.0271(3) 0.2764(4) 0.0474(2) 0.127(2) Uani 1 1 d . . .
O10 O 0.0512(3) 0.2648(4) 0.1434(2) 0.1159(18) Uani 1 1 d . . .
Cl1 Cl 0.17080(6) -0.37140(11) 0.30116(7) 0.0724(4) Uani 1 1 d . . .
Cl2 Cl 0.04927(8) 0.21119(10) 0.09022(6) 0.0742(4) Uani 1 1 d . . .
Cu1 Cu 0.00010(2) -0.15638(3) 0.32200(2) 0.04273(16) Uani 1 1 d . . .
Cu2 Cu 0.07228(2) -0.00740(4) 0.25591(2) 0.04554(17) Uani 1 1 d . . .
O1W O 0.1517(14) -0.500(3) 0.4878(13) 0.223(16) Uani 0.4 1 d PR A 1
O2W O 0.196(2) -0.426(4) 0.4914(12) 0.26(3) Uani 0.3 1 d PR B 2
O3W O 0.2054(17) -0.550(3) 0.4578(15) 0.236(19) Uani 0.3 1 d PR C 3

loop_
_atom_site_aniso_label
_atom_site_aniso_U_11
_atom_site_aniso_U_22
_atom_site_aniso_U_33
_atom_site_aniso_U_23
_atom_site_aniso_U_13
_atom_site_aniso_U_12
C1 0.073(3) 0.054(3) 0.052(3) 0.009(2) 0.003(2) 0.000(2)
C2 0.064(3) 0.043(2) 0.058(3) 0.008(2) 0.015(2) 0.001(2)
C3 0.104(5) 0.053(3) 0.073(4) 0.019(3) 0.013(3) -0.001(3)
C4 0.125(6) 0.044(3) 0.104(5) 0.020(3) 0.021(5) -0.005(3)
C5 0.097(5) 0.039(3) 0.110(5) 0.000(3) 0.014(4) -0.016(3)
C6 0.066(3) 0.042(3) 0.084(4) 0.001(2) 0.001(3) -0.010(2)
C7 0.078(4) 0.061(3) 0.056(3) -0.010(2) 0.002(3) -0.011(3)
C8 0.069(3) 0.062(3) 0.054(3) -0.006(2) -0.002(2) -0.014(2)
C9 0.093(4) 0.067(4) 0.079(4) -0.010(3) 0.002(3) -0.016(3)
C10 0.106(6) 0.092(5) 0.109(6) 0.001(4) 0.001(5) -0.050(5)
C11 0.084(5) 0.132(7) 0.098(5) -0.020(5) 0.020(4) -0.046(5)
C12 0.078(5) 0.122(6) 0.125(7) -0.047(5) 0.030(4) -0.026(4)
C13 0.074(4) 0.085(4) 0.104(5) -0.036(4) 0.020(4) -0.019(3)
C14 0.052(3) 0.066(3) 0.102(5) 0.009(3) 0.018(3) -0.014(2)
C15 0.058(3) 0.050(3) 0.088(4) 0.010(3) 0.004(3) -0.019(2)
C16 0.082(4) 0.056(4) 0.130(6) 0.010(4) 0.002(4) -0.030(3)
C17 0.131(7) 0.040(3) 0.144(7) 0.004(4) -0.012(6) -0.030(4)
C18 0.133(6) 0.038(3) 0.117(6) -0.011(3) 0.006(5) -0.011(3)
C19 0.101(4) 0.040(3) 0.086(4) -0.004(3) 0.014(3) -0.005(3)
C20 0.044(3) 0.063(3) 0.110(5) 0.001(3) 0.018(3) 0.007(2)
C21 0.056(3) 0.061(3) 0.086(4) 0.005(3) 0.032(3) 0.008(2)
C22 0.076(4) 0.065(3) 0.080(4) 0.014(3) 0.024(3) 0.012(3)
C23 0.092(5) 0.102(5) 0.074(4) 0.015(4) 0.029(4) 0.013(4)
C24 0.103(5) 0.117(6) 0.077(5) -0.025(4) 0.034(4) -0.011(5)
C25 0.106(5) 0.082(5) 0.099(5) -0.011(4) 0.027(4) 0.020(4)
C26 0.077(4) 0.071(4) 0.097(5) -0.003(3) 0.020(3) 0.018(3)
N1 0.061(2) 0.047(2) 0.050(2) -0.0002(16) 0.0077(18) -0.0061(17)
N2 0.050(2) 0.0344(18) 0.062(2) 0.0042(16) 0.0100(18) -0.0005(15)
N3 0.063(2) 0.0369(19) 0.069(3) 0.0007(17) 0.003(2) -0.0078(17)
N4 0.045(2) 0.053(2) 0.084(3) 0.000(2) 0.014(2) -0.0031(17)
O1 0.0537(17) 0.0337(14) 0.0476(16) -0.0008(12) 0.0110(13) -0.0044(12)
O2 0.0395(15) 0.0332(14) 0.0560(18) 0.0012(12) 0.0056(13) -0.0023(11)
O3 0.330(12) 0.079(4) 0.186(8) 0.012(4) -0.096(8) 0.033(6)
O4 0.156(6) 0.091(4) 0.238(8) -0.057(5) 0.088(6) -0.012(4)
O5 0.075(4) 0.56(2) 0.161(7) 0.024(10) 0.046(5) 0.049(8)
O6 0.127(5) 0.322(12) 0.102(5) -0.011(6) -0.022(4) 0.082(6)
O7 0.168(5) 0.067(3) 0.135(5) 0.003(3) 0.041(4) -0.024(3)
O8 0.128(5) 0.119(5) 0.252(9) -0.022(5) 0.082(6) 0.015(4)
O9 0.203(6) 0.094(4) 0.082(3) 0.023(3) -0.010(4) 0.008(4)
O10 0.153(5) 0.119(4) 0.076(3) -0.009(3) 0.005(3) -0.016(4)
Cl1 0.0596(8) 0.0696(8) 0.0875(10) 0.0019(7) 0.0015(7) 0.0224(6)
Cl2 0.1050(11) 0.0529(7) 0.0661(8) 0.0079(6) 0.0166(8) 0.0056(7)
Cu1 0.0461(3) 0.0303(3) 0.0521(3) 0.0024(2) 0.0059(2) -0.00330(19)
Cu2 0.0443(3) 0.0316(3) 0.0615(4) -0.0006(2) 0.0093(2) -0.00615(19)
O1W 0.23(3) 0.25(3) 0.19(2) 0.16(2) 0.02(2) 0.10(2)
O2W 0.30(5) 0.41(7) 0.071(15) 0.11(3) 0.03(2) 0.13(5)
O3W 0.23(4) 0.30(4) 0.18(3) 0.20(3) 0.01(3) -0.02(3)

loop_
_atom_type_symbol
_atom_type_description
_atom_type_scat_dispersion_real
_atom_type_scat_dispersion_imag
_atom_type_scat_source
C C 0.0033 0.0016 'International Tables Vol C Tables 4.2.6.8 and 6.1.1.4'
H H 0 0 'International Tables Vol C Tables 4.2.6.8 and 6.1.1.4'
N N 0.0061 0.0033 'International Tables Vol C Tables 4.2.6.8 and 6.1.1.4'
O O 0.0106 0.006 'International Tables Vol C Tables 4.2.6.8 and 6.1.1.4'
Cl Cl 0.1484 0.1585 'International Tables Vol C Tables 4.2.6.8 and 6.1.1.4'
Cu Cu 0.3201 1.2651 'International Tables Vol C Tables 4.2.6.8 and 6.1.1.4'

loop_
_geom_angle_atom_site_label_1
_geom_angle_atom_site_label_2
_geom_angle_atom_site_label_3
_geom_angle
_geom_angle_site_symmetry_1
_geom_angle_site_symmetry_3
N1 C1 C2 118.5(5) . .
N1 C1 H1 120.8 . .
C2 C1 H1 120.8 . .
N2 C2 C3 122.5(5) . .
N2 C2 C1 114.4(4) . .
C3 C2 C1 123.0(5) . .
C4 C3 C2 118.8(6) . .
C4 C3 H3 120.6 . .
C2 C3 H3 120.6 . .
C5 C4 C3 118.8(5) . .
C5 C4 H4 120.6 . .
C3 C4 H4 120.6 . .
C4 C5 C6 120.2(6) . .
C4 C5 H5 119.9 . .
C6 C5 H5 119.9 . .
N2 C6 C5 120.9(6) . .
N2 C6 H6 119.6 . .
C5 C6 H6 119.6 . .
N1 C7 C8 113.7(4) . .
N1 C7 H7A 108.8 . .
C8 C7 H7A 108.8 . .
N1 C7 H7B 108.8 . .
C8 C7 H7B 108.8 . .
H7A C7 H7B 107.7 . .
C13 C8 C9 117.8(6) . .
C13 C8 C7 122.0(5) . .
C9 C8 C7 120.1(5) . .
C10 C9 C8 120.7(7) . .
C10 C9 H9 119.7 . .
C8 C9 H9 119.7 . .
C11 C10 C9 120.4(7) . .
C11 C10 H10 119.8 . .
C9 C10 H10 119.8 . .
C10 C11 C12 120.3(7) . .
C10 C11 H11 119.9 . .
C12 C11 H11 119.9 . .
C11 C12 C13 120.2(7) . .
C11 C12 H12 119.9 . .
C13 C12 H12 119.9 . .
C8 C13 C12 120.6(6) . .
C8 C13 H13 119.7 . .
C12 C13 H13 119.7 . .
N4 C14 C15 118.2(5) . .
N4 C14 H14 120.9 . .
C15 C14 H14 120.9 . .
N3 C15 C16 122.0(6) . .
N3 C15 C14 114.5(4) . .
C16 C15 C14 123.5(6) . .
C17 C16 C15 119.2(6) . .
C17 C16 H16 120.4 . .
C15 C16 H16 120.4 . .
C18 C17 C16 119.2(6) . .
C18 C17 H17 120.4 . .
C16 C17 H17 120.4 . .
C17 C18 C19 119.4(7) . .
C17 C18 H18 120.3 . .
C19 C18 H18 120.3 . .
N3 C19 C18 121.8(7) . .
N3 C19 H19 119.1 . .
C18 C19 H19 119.1 . .
N4 C20 C21 114.5(4) . .
N4 C20 H20A 108.6 . .
C21 C20 H20A 108.6 . .
N4 C20 H20B 108.6 . .
C21 C20 H20B 108.6 . .
H20A C20 H20B 107.6 . .
C22 C21 C26 119.0(6) . .
C22 C21 C20 123.4(5) . .
C26 C21 C20 117.6(6) . .
C21 C22 C23 120.7(6) . .
C21 C22 H22 119.6 . .
C23 C22 H22 119.6 . .
C24 C23 C22 119.5(7) . .
C24 C23 H23 120.2 . .
C22 C23 H23 120.2 . .
C25 C24 C23 119.9(7) . .
C25 C24 H24 120.1 . .
C23 C24 H24 120.1 . .
C24 C25 C26 120.9(7) . .
C24 C25 H25 119.5 . .
C26 C25 H25 119.5 . .
C25 C26 C21 119.9(7) . .
C25 C26 H26 120 . .
C21 C26 H26 120 . .
C1 N1 C7 118.5(5) . .
C1 N1 Cu1 113.1(3) . .
C7 N1 Cu1 128.2(3) . .
C6 N2 C2 118.8(4) . .
C6 N2 Cu1 128.5(4) . .
C2 N2 Cu1 112.7(3) . .
C19 N3 C15 118.4(5) . .
C19 N3 Cu2 128.7(4) . .
C15 N3 Cu2 112.8(4) . .
C14 N4 C20 118.2(5) . .
C14 N4 Cu2 112.9(4) . .
C20 N4 Cu2 128.7(3) . .
Cu1 O1 Cu2 103.30(13) . .
Cu1 O1 Cu2 92.39(11) . 2
Cu2 O1 Cu2 100.82(13) . 2
Cu1 O1 H1H 95.4 . .
Cu2 O1 H1H 145.9 . .
Cu2 O1 H1H 106.7 2 .
Cu2 O2 Cu1 103.53(13) 2 .
Cu2 O2 Cu1 91.75(11) 2 2
Cu1 O2 Cu1 101.52(12) . 2
Cu2 O2 H2H 115.2 2 .
Cu1 O2 H2H 129.2 . .
Cu1 O2 H2H 108.4 2 .
O3 Cl1 O5 101.7(7) . .
O3 Cl1 O4 107.5(6) . .
O5 Cl1 O4 111.2(7) . .
O3 Cl1 O6 110.9(6) . .
O5 Cl1 O6 113.2(5) . .
O4 Cl1 O6 111.7(5) . .
O9 Cl2 O8 107.8(5) . .
O9 Cl2 O7 111.0(4) . .
O8 Cl2 O7 110.0(4) . .
O9 Cl2 O10 106.7(4) . .
O8 Cl2 O10 111.9(5) . .
O7 Cl2 O10 109.4(4) . .
O1 Cu1 O2 85.05(12) . .
O1 Cu1 N2 175.75(15) . .
O2 Cu1 N2 98.64(14) . .
O1 Cu1 N1 94.80(14) . .
O2 Cu1 N1 172.47(14) . .
N2 Cu1 N1 81.27(16) . .
O1 Cu1 O2 76.66(11) . 2
O2 Cu1 O2 78.31(12) . 2
N2 Cu1 O2 106.08(13) . 2
N1 Cu1 O2 109.01(14) . 2
O2 Cu2 O1 85.74(11) 2 .
O2 Cu2 N3 176.81(15) 2 .
O1 Cu2 N3 97.33(15) . .
O2 Cu2 N4 95.33(14) 2 .
O1 Cu2 N4 171.20(16) . .
N3 Cu2 N4 81.51(17) . .
O2 Cu2 O1 76.71(11) 2 2
O1 Cu2 O1 79.02(13) . 2
N3 Cu2 O1 104.69(14) . 2
N4 Cu2 O1 109.75(16) . 2
O2W O1W O3W 75(3) . .

loop_
_geom_bond_atom_site_label_1
_geom_bond_atom_site_label_2
_geom_bond_distance
_geom_bond_site_symmetry_2
C1 N1 1.259(6) .
C1 C2 1.463(7) .
C1 H1 0.93 .
C2 N2 1.337(6) .
C2 C3 1.374(7) .
C3 C4 1.366(9) .
C3 H3 0.93 .
C4 C5 1.359(10) .
C4 H4 0.93 .
C5 C6 1.387(7) .
C5 H5 0.93 .
C6 N2 1.327(6) .
C6 H6 0.93 .
C7 N1 1.468(6) .
C7 C8 1.508(8) .
C7 H7A 0.97 .
C7 H7B 0.97 .
C8 C13 1.372(8) .
C8 C9 1.391(8) .
C9 C10 1.385(10) .
C9 H9 0.93 .
C10 C11 1.339(11) .
C10 H10 0.93 .
C11 C12 1.363(11) .
C11 H11 0.93 .
C12 C13 1.390(9) .
C12 H12 0.93 .
C13 H13 0.93 .
C14 N4 1.278(6) .
C14 C15 1.451(8) .
C14 H14 0.93 .
C15 N3 1.339(7) .
C15 C16 1.382(7) .
C16 C17 1.362(11) .
C16 H16 0.93 .
C17 C18 1.360(11) .
C17 H17 0.93 .
C18 C19 1.385(8) .
C18 H18 0.93 .
C19 N3 1.333(7) .
C19 H19 0.93 .
C20 N4 1.468(7) .
C20 C21 1.501(9) .
C20 H20A 0.97 .
C20 H20B 0.97 .
C21 C22 1.379(8) .
C21 C26 1.388(8) .
C22 C23 1.387(10) .
C22 H22 0.93 .
C23 C24 1.376(10) .
C23 H23 0.93 .
C24 C25 1.369(11) .
C24 H24 0.93 .
C25 C26 1.373(10) .
C25 H25 0.93 .
C26 H26 0.93 .
N1 Cu1 2.016(4) .
N2 Cu1 2.004(3) .
N3 Cu2 1.997(4) .
N4 Cu2 2.004(4) .
O1 Cu1 1.953(3) .
O1 Cu2 1.975(3) .
O1 Cu2 2.315(3) 2
O1 H1H 0.8671 .
O2 Cu2 1.950(3) 2
O2 Cu1 1.984(3) .
O2 Cu1 2.326(3) 2
O2 H2H 0.9585 .
O3 Cl1 1.345(7) .
O4 Cl1 1.371(6) .
O5 Cl1 1.356(8) .
O6 Cl1 1.389(7) .
O7 Cl2 1.419(5) .
O8 Cl2 1.405(6) .
O9 Cl2 1.390(5) .
O10 Cl2 1.426(5) .
Cu1 O2 2.326(3) 2
Cu2 O2 1.950(3) 2
Cu2 O1 2.315(3) 2
O2W O1W 1.42(6) .
O1W O3W 1.61(5) .
